data_4341811
loop_
_publ_author_name
'Chen, Xiang-Yi'
'Wei, Rong-Jia'
'Zheng, Lan-Sun'
'Tao, Jun'

_publ_section_title
;
 Valence Tautomeric Transitions of Three One-Dimensional Cobalt Complexes.
;
_journal_name_full 'Inorganic chemistry'
_journal_page_first 141125084744006
_journal_paper_doi 10.1021/ic502471v
_journal_year 2014
_chemical_formula_moiety 'C38 H48 Co N4 O4, 2(C2 H3 N), 2(H2 O)'
_chemical_formula_sum 'C42 H58 Co N6 O6'
_chemical_formula_weight 801.87
_space_group_crystal_system triclinic
_space_group_IT_number 2
_space_group_name_Hall '-P 1'
_space_group_name_H-M_alt 'P -1'
_symmetry_space_group_name_Hall '-P 1'
_symmetry_space_group_name_H-M 'P -1'
_atom_sites_solution_hydrogens geom
_atom_sites_solution_primary iterative
_atom_sites_solution_secondary difmap
_cell_angle_alpha 103.247(6)
_cell_angle_beta 97.139(6)
_cell_angle_gamma 99.591(5)
_cell_formula_units_Z 1
_cell_length_a 8.5902(15)
_cell_length_b 11.072(2)
_cell_length_c 11.686(2)
_cell_measurement_reflns_used 4032
_cell_measurement_temperature 100(2)
_cell_measurement_theta_max 55.01
_cell_measurement_theta_min 6.44
_cell_volume 1051.4(3)
_computing_molecular_graphics
;
O. V. Dolomanov, L. J. Bourhis, R. J. Gildea, J. A. K. Howard and H. Puschmann,
OLEX2: a complete structure solution, refinement and analysis program.
J. Appl. Cryst. (2009). 42, 339-341.
;
_computing_publication_material
;
O. V. Dolomanov, L. J. Bourhis, R. J. Gildea, J. A. K. Howard and H. Puschmann,
OLEX2: a complete structure solution, refinement and analysis program.
J. Appl. Cryst. (2009). 42, 339-341.
;
_computing_structure_refinement
;
SHELXL, G.M. Sheldrick, Acta Cryst.
(2008). A64, 112-122
;
_computing_structure_solution 'J. Appl. Cryst. (2007) 40, 786-790'
_diffrn_ambient_temperature 100(2)
_diffrn_measured_fraction_theta_full 0.993
_diffrn_measured_fraction_theta_max 0.993
_diffrn_measurement_device_type 'Xcalibur, Sapphire3, Gemini ultra'
_diffrn_measurement_method '\w scans'
_diffrn_radiation_monochromator graphite
_diffrn_radiation_type CuK\a
_diffrn_radiation_wavelength 1.54184
_diffrn_reflns_av_R_equivalents 0.1120
_diffrn_reflns_av_unetI/netI 0.2878
_diffrn_reflns_limit_h_max 11
_diffrn_reflns_limit_h_min -11
_diffrn_reflns_limit_k_max 12
_diffrn_reflns_limit_k_min -14
_diffrn_reflns_limit_l_max 15
_diffrn_reflns_limit_l_min -15
_diffrn_reflns_number 10242
_diffrn_reflns_theta_full 89.86
_diffrn_reflns_theta_max 89.86
_diffrn_reflns_theta_min 7.13
_diffrn_source 'fine-focus sealed tube'
_diffrn_standards_decay_% 0
_diffrn_standards_interval_count 0
_diffrn_standards_interval_time 0
_diffrn_standards_number 0
_exptl_absorpt_coefficient_mu 3.621
_exptl_absorpt_correction_T_max 1.00000
_exptl_absorpt_correction_T_min 0.81632
_exptl_absorpt_correction_type multi-scan
_exptl_absorpt_process_details
;
CrysAlisPro, Agilent Technologies,
Version 1.171.36.20 (release 27-06-2012 CrysAlis171 .NET)
(compiled Jul 11 2012,15:38:31)
Empirical absorption correction using spherical harmonics,
 implemented in SCALE3 ABSPACK scaling algorithm.
;
_exptl_crystal_colour dark_green
_exptl_crystal_density_diffrn 1.266
_exptl_crystal_density_method 'not measured'
_exptl_crystal_description BLOCK
_exptl_crystal_F_000 427
_exptl_crystal_size_max 0.18
_exptl_crystal_size_mid 0.08
_exptl_crystal_size_min 0.07
_refine_diff_density_max 0.802
_refine_diff_density_min -0.524
_refine_diff_density_rms 0.097
_refine_ls_extinction_method none
_refine_ls_goodness_of_fit_ref 0.914
_refine_ls_hydrogen_treatment constr
_refine_ls_matrix_type full
_refine_ls_number_parameters 260
_refine_ls_number_reflns 4813
_refine_ls_number_restraints 0
_refine_ls_restrained_S_all 0.914
_refine_ls_R_factor_all 0.1484
_refine_ls_R_factor_gt 0.0683
_refine_ls_shift/su_max 0.000
_refine_ls_shift/su_mean 0.000
_refine_ls_structure_factor_coef Fsqd
_refine_ls_weighting_details 'calc w=1/[\s^2^(Fo^2^)+(0.1000P)^2^+0.0000P] where P=(Fo^2^+2Fc^2^)/3'
_refine_ls_weighting_scheme calc
_refine_ls_wR_factor_gt 0.1657
_refine_ls_wR_factor_ref 0.2133
_reflns_number_gt 2187
_reflns_number_total 4813
_reflns_threshold_expression >2sigma(I)
_cod_data_source_file ic502471v_si_002.cif
_cod_data_source_block 2Sat100K
_cod_database_code 4341811

loop_
_space_group_symop_id
_space_group_symop_operation_xyz
1 'x, y, z'
2 '-x, -y, -z'

loop_
_atom_site_label
_atom_site_type_symbol
_atom_site_fract_x
_atom_site_fract_y
_atom_site_fract_z
_atom_site_U_iso_or_equiv
_atom_site_adp_type
_atom_site_occupancy
_atom_site_symmetry_multiplicity
_atom_site_calc_flag
_atom_site_refinement_flags
Co1 Co 0.5000 0.0000 0.0000 0.0150(3) Uani 1 2 d S
O1 O 0.3971(4) 0.1028(3) 0.1058(3) 0.0326(8) Uani 1 1 d .
O2 O 0.6464(4) 0.0015(3) 0.1342(3) 0.0306(8) Uani 1 1 d .
O3 O 0.8404(10) 0.8278(10) 0.1365(12) 0.185(3) Uani 1 1 d G
H3A H 0.8231 0.9025 0.1450 0.277 Uiso 1 1 d G
H3B H 0.7574 0.7792 0.1450 0.277 Uiso 1 1 d G
N1 N 0.3637(5) -0.1506(4) 0.0162(3) 0.0332(10) Uani 1 1 d .
N2 N 0.0683(4) -0.4897(4) 0.0288(4) 0.0417(11) Uani 1 1 d .
N3 N 0.6996(9) 0.6141(6) 0.2264(8) 0.114(3) Uani 1 1 d .
C1 C 0.4235(6) -0.2512(5) 0.0368(4) 0.0383(12) Uani 1 1 d .
H1 H 0.5340 -0.2450 0.0476 0.046 Uiso 1 1 calc R
C2 C 0.3280(6) -0.3616(5) 0.0422(5) 0.0381(13) Uani 1 1 d .
H2 H 0.3724 -0.4288 0.0569 0.046 Uiso 1 1 calc R
C3 C 0.1652(6) -0.3699(5) 0.0253(4) 0.0375(12) Uani 1 1 d .
C4 C 0.1011(6) -0.2692(5) 0.0109(5) 0.0387(13) Uani 1 1 d .
H4 H -0.0088 -0.2734 0.0045 0.046 Uiso 1 1 calc R
C5 C 0.2041(6) -0.1586(5) 0.0059(4) 0.0375(12) Uani 1 1 d .
H5 H 0.1613 -0.0893 -0.0047 0.045 Uiso 1 1 calc R
C6 C 0.4751(5) 0.1265(4) 0.2179(4) 0.0280(11) Uani 1 1 d .
C7 C 0.6130(6) 0.0729(4) 0.2327(4) 0.0295(11) Uani 1 1 d .
C8 C 0.7046(6) 0.0950(4) 0.3443(4) 0.0324(11) Uani 1 1 d .
H8 H 0.7956 0.0604 0.3524 0.039 Uiso 1 1 calc R
C9 C 0.6623(6) 0.1676(4) 0.4434(4) 0.0323(11) Uani 1 1 d .
C10 C 0.5240(6) 0.2198(4) 0.4274(5) 0.0362(12) Uani 1 1 d .
H10 H 0.4961 0.2693 0.4945 0.043 Uiso 1 1 calc R
C11 C 0.4279(5) 0.2019(4) 0.3185(4) 0.0301(11) Uani 1 1 d .
C12 C 0.7550(6) 0.1919(5) 0.5708(4) 0.0340(12) Uani 1 1 d .
C13 C 0.6438(6) 0.1441(5) 0.6518(5) 0.0499(15) Uani 1 1 d .
H13A H 0.7048 0.1536 0.7291 0.075 Uiso 1 1 calc R
H13B H 0.5961 0.0564 0.6172 0.075 Uiso 1 1 calc R
H13C H 0.5611 0.1926 0.6597 0.075 Uiso 1 1 calc R
C14 C 0.8237(7) 0.3354(5) 0.6195(5) 0.0572(17) Uani 1 1 d .
H14A H 0.8813 0.3517 0.6991 0.086 Uiso 1 1 calc R
H14B H 0.7376 0.3807 0.6205 0.086 Uiso 1 1 calc R
H14C H 0.8949 0.3631 0.5693 0.086 Uiso 1 1 calc R
C15 C 0.8961(7) 0.1219(6) 0.5727(5) 0.0580(17) Uani 1 1 d .
H15A H 0.9717 0.1540 0.5275 0.087 Uiso 1 1 calc R
H15B H 0.8566 0.0329 0.5381 0.087 Uiso 1 1 calc R
H15C H 0.9476 0.1352 0.6536 0.087 Uiso 1 1 calc R
C16 C 0.2798(6) 0.2635(5) 0.3033(5) 0.0398(13) Uani 1 1 d .
C17 C 0.2515(7) 0.3395(6) 0.4234(5) 0.0550(16) Uani 1 1 d .
H17A H 0.1527 0.3684 0.4123 0.083 Uiso 1 1 calc R
H17B H 0.3382 0.4111 0.4553 0.083 Uiso 1 1 calc R
H17C H 0.2458 0.2866 0.4780 0.083 Uiso 1 1 calc R
C18 C 0.1304(6) 0.1548(5) 0.2476(5) 0.0514(15) Uani 1 1 d .
H18A H 0.1065 0.1077 0.3049 0.077 Uiso 1 1 calc R
H18B H 0.1525 0.0995 0.1780 0.077 Uiso 1 1 calc R
H18C H 0.0402 0.1906 0.2256 0.077 Uiso 1 1 calc R
C19 C 0.3018(6) 0.3500(5) 0.2238(5) 0.0463(14) Uani 1 1 d .
H19A H 0.2096 0.3877 0.2154 0.069 Uiso 1 1 calc R
H19B H 0.3147 0.3029 0.1469 0.069 Uiso 1 1 calc R
H19C H 0.3954 0.4153 0.2577 0.069 Uiso 1 1 calc R
C20 C 0.7897(8) 0.4238(6) 0.2922(6) 0.0688(19) Uani 1 1 d .
H20A H 0.7125 0.3475 0.2535 0.103 Uiso 1 1 calc R
H20B H 0.7977 0.4383 0.3771 0.103 Uiso 1 1 calc R
H20C H 0.8922 0.4155 0.2702 0.103 Uiso 1 1 calc R
C21 C 0.7389(8) 0.5309(7) 0.2551(6) 0.0685(19) Uani 1 1 d .

loop_
_atom_site_aniso_label
_atom_site_aniso_U_11
_atom_site_aniso_U_22
_atom_site_aniso_U_33
_atom_site_aniso_U_23
_atom_site_aniso_U_13
_atom_site_aniso_U_12
Co1 0.0190(5) 0.0119(5) 0.0119(5) 0.0035(4) 0.0020(4) -0.0030(4)
O1 0.0376(19) 0.0296(17) 0.0269(19) 0.0021(14) 0.0068(15) 0.0030(15)
O2 0.0371(18) 0.0268(17) 0.0261(19) 0.0072(15) 0.0064(15) 0.0002(15)
O3 0.162(7) 0.169(8) 0.220(10) 0.035(9) 0.013(8) 0.056(7)
N1 0.040(2) 0.032(2) 0.030(2) 0.0115(19) 0.0108(19) 0.0056(19)
N2 0.043(3) 0.037(2) 0.042(3) 0.017(2) -0.001(2) -0.006(3)
N3 0.111(6) 0.064(4) 0.149(8) 0.017(5) -0.021(5) 0.014(4)
C1 0.038(3) 0.038(3) 0.038(3) 0.010(2) 0.004(2) 0.008(2)
C2 0.044(3) 0.028(3) 0.040(3) 0.013(2) 0.008(3) -0.005(2)
C3 0.048(3) 0.029(3) 0.032(3) 0.012(2) 0.002(3) -0.005(3)
C4 0.035(3) 0.037(3) 0.038(3) 0.011(2) -0.004(2) -0.005(2)
C5 0.030(3) 0.038(3) 0.040(3) 0.008(2) 0.003(2) -0.001(2)
C6 0.031(3) 0.022(2) 0.027(3) 0.009(2) 0.001(2) -0.005(2)
C7 0.040(3) 0.021(2) 0.029(3) 0.013(2) 0.008(2) -0.003(2)
C8 0.032(3) 0.032(3) 0.028(3) 0.005(2) 0.002(2) -0.002(2)
C9 0.036(3) 0.029(3) 0.030(3) 0.007(2) 0.005(2) 0.003(2)
C10 0.053(3) 0.028(3) 0.031(3) 0.010(2) 0.011(2) 0.011(2)
C11 0.034(3) 0.028(2) 0.029(3) 0.008(2) 0.004(2) 0.005(2)
C12 0.036(3) 0.037(3) 0.028(3) 0.009(2) 0.001(2) 0.006(2)
C13 0.053(3) 0.060(4) 0.036(3) 0.020(3) 0.001(3) 0.003(3)
C14 0.069(4) 0.041(3) 0.050(4) 0.009(3) -0.011(3) -0.002(3)
C15 0.062(4) 0.072(4) 0.043(4) 0.014(3) 0.000(3) 0.032(4)
C16 0.039(3) 0.046(3) 0.037(3) 0.011(3) 0.010(2) 0.013(3)
C17 0.049(3) 0.073(4) 0.045(4) 0.003(3) 0.013(3) 0.032(3)
C18 0.029(3) 0.062(4) 0.061(4) 0.015(3) 0.003(3) 0.006(3)
C19 0.049(3) 0.048(3) 0.047(4) 0.013(3) 0.009(3) 0.021(3)
C20 0.064(4) 0.060(4) 0.067(5) 0.001(4) 0.003(4) -0.001(4)
C21 0.075(5) 0.055(4) 0.069(5) 0.010(4) 0.006(4) 0.008(4)

loop_
_atom_type_symbol
_atom_type_description
_atom_type_scat_dispersion_real
_atom_type_scat_dispersion_imag
_atom_type_scat_source
H H 0.0000 0.0000 'International Tables Vol C Tables 4.2.6.8 and 6.1.1.4'
C C 0.0181 0.0091 'International Tables Vol C Tables 4.2.6.8 and 6.1.1.4'
O O 0.0492 0.0322 'International Tables Vol C Tables 4.2.6.8 and 6.1.1.4'
Co Co -2.3653 3.6143 'International Tables Vol C Tables 4.2.6.8 and 6.1.1.4'
N N 0.0311 0.0180 'International Tables Vol C Tables 4.2.6.8 and 6.1.1.4'

loop_
_geom_angle_atom_site_label_1
_geom_angle_atom_site_label_2
_geom_angle_atom_site_label_3
_geom_angle
_geom_angle_site_symmetry_1
_geom_angle_site_symmetry_3
O1 Co1 O1 180.0 2_655 .
O1 Co1 N1 90.43(15) 2_655 2_655
O1 Co1 N1 89.57(15) . 2_655
O1 Co1 N1 89.57(15) 2_655 .
O1 Co1 N1 90.43(15) . .
O2 Co1 O1 92.81(14) . 2_655
O2 Co1 O1 92.81(14) 2_655 .
O2 Co1 O1 87.19(14) 2_655 2_655
O2 Co1 O1 87.19(14) . .
O2 Co1 O2 180.0 . 2_655
O2 Co1 N1 89.16(15) . 2_655
O2 Co1 N1 90.84(15) . .
O2 Co1 N1 90.84(15) 2_655 2_655
O2 Co1 N1 89.16(15) 2_655 .
N1 Co1 N1 180.00(14) . 2_655
C6 O1 Co1 109.9(3) . .
C7 O2 Co1 110.5(3) . .
C1 N1 Co1 121.9(3) . .
C5 N1 Co1 120.0(3) . .
C5 N1 C1 118.0(4) . .
N2 N2 C3 112.7(5) 2_545 .
N1 C1 C2 122.8(5) . .
C3 C2 C1 118.1(5) . .
C2 C3 N2 116.2(4) . .
C4 C3 N2 122.8(4) . .
C4 C3 C2 120.9(4) . .
C3 C4 C5 118.6(5) . .
N1 C5 C4 121.4(5) . .
O1 C6 C7 116.2(4) . .
O1 C6 C11 123.7(4) . .
C7 C6 C11 120.1(4) . .
O2 C7 C6 116.1(4) . .
O2 C7 C8 123.2(4) . .
C8 C7 C6 120.6(5) . .
C9 C8 C7 120.6(5) . .
C8 C9 C10 118.1(5) . .
C8 C9 C12 123.4(4) . .
C10 C9 C12 118.4(4) . .
C11 C10 C9 124.1(5) . .
C6 C11 C16 120.7(4) . .
C10 C11 C6 116.3(4) . .
C10 C11 C16 122.9(4) . .
C9 C12 C13 110.3(4) . .
C9 C12 C14 108.8(4) . .
C9 C12 C15 111.6(4) . .
C13 C12 C14 110.6(4) . .
C13 C12 C15 107.4(4) . .
C15 C12 C14 108.1(4) . .
C11 C16 C18 107.8(4) . .
C17 C16 C11 111.5(4) . .
C17 C16 C18 108.6(4) . .
C19 C16 C11 110.3(4) . .
C19 C16 C17 108.5(5) . .
C19 C16 C18 110.0(5) . .
N3 C21 C20 179.9(9) . .

loop_
_geom_bond_atom_site_label_1
_geom_bond_atom_site_label_2
_geom_bond_distance
_geom_bond_site_symmetry_2
Co1 O1 1.889(3) 2_655
Co1 O1 1.889(3) .
Co1 O2 1.880(3) 2_655
Co1 O2 1.880(3) .
Co1 N1 1.933(4) .
Co1 N1 1.933(4) 2_655
O1 C6 1.341(5) .
O2 C7 1.332(5) .
N1 C1 1.358(6) .
N1 C5 1.347(6) .
N2 N2 1.236(7) 2_545
N2 C3 1.456(6) .
N3 C21 1.137(8) .
C1 C2 1.373(6) .
C2 C3 1.372(7) .
C3 C4 1.357(7) .
C4 C5 1.404(6) .
C6 C7 1.419(7) .
C6 C11 1.424(6) .
C7 C8 1.384(7) .
C8 C9 1.376(6) .
C9 C10 1.415(7) .
C9 C12 1.541(7) .
C10 C11 1.382(7) .
C11 C16 1.550(7) .
C12 C13 1.542(7) .
C12 C14 1.545(7) .
C12 C15 1.544(7) .
C16 C17 1.533(7) .
C16 C18 1.561(7) .
C16 C19 1.486(7) .
C20 C21 1.464(9) .
